data_4313502
loop_
_publ_author_name
'Amanda C. Bean'
'Tyler A. Sullens'
'Wolfgang Runde'
'Thomas E. Albrecht-Schmitt'

_publ_contact_author
;
Prof. Thomas E. Albrecht-Schmitt 
179 Chemistry Building
Department of Chemistry
Auburn University, AL
36849
;
_publ_contact_author_email ' albreth@auburn.edu '
_publ_contact_author_fax ' 334 844 6959 '
_publ_contact_author_phone ' 334 844 6948 '
_publ_section_title
;
 Hydrothermal Preparation of Nickel(II)/Uranium(IV) Fluorides with One-,
 Two-, and Three-Dimensional Topologies
;
_journal_name_full 'Inorganic Chemistry'
_journal_page_first 2628
_journal_page_last 2633
_journal_paper_doi 10.1021/ic0262076
_journal_volume 42
_journal_year 2003
_chemical_formula_moiety 'Ni2(H2O)6U3F16 (H2O)3'
_chemical_formula_sum 'F16 Ni2 O9 U3'
_chemical_formula_weight 1297.65
_chemical_name_systematic
; 
 ? 
;
_space_group_IT_number 194
_symmetry_cell_setting hexagonal
_symmetry_space_group_name_Hall '-P 6c 2c'
_symmetry_space_group_name_H-M 'P 63/m m c'
_atom_sites_solution_hydrogens 'not included'
_atom_sites_solution_primary direct
_atom_sites_solution_secondary difmap
_audit_creation_method SHELXL-97
_cell_angle_alpha 90.00
_cell_angle_beta 90.00
_cell_angle_gamma 120.00
_cell_formula_units_Z 2
_cell_length_a 7.9863(5)
_cell_length_b 7.9863(5)
_cell_length_c 16.5660(10)
_cell_measurement_reflns_used 481
_cell_measurement_temperature 193
_cell_measurement_theta_max 28.29
_cell_measurement_theta_min 2.46
_cell_volume 915.04(10)
_computing_cell_refinement 'SMART and SAINT'
_computing_data_collection SMART
_computing_data_reduction SAINT
_computing_molecular_graphics 'SHELXP-97 (Sheldrick. 1997)'
_computing_publication_material 'SHELXCIF-97 (SHeldrick, 1997)'
_computing_structure_refinement 'SHELXL-97 (Sheldrick, 1997)'
_computing_structure_solution 'SHELXS-97 (Sheldrick, 1990)'
_diffrn_ambient_temperature 193(2)
_diffrn_measured_fraction_theta_full 1.000
_diffrn_measured_fraction_theta_max 1.000
_diffrn_measurement_device_type 'Bruker APEX'
_diffrn_measurement_method '0.3 wide w/ exposures'
_diffrn_radiation_monochromator graphite
_diffrn_radiation_source 'fine-focus sealed tube'
_diffrn_radiation_type MoK\a
_diffrn_radiation_wavelength 0.71073
_diffrn_reflns_av_R_equivalents 0.0359
_diffrn_reflns_av_sigmaI/netI 0.0151
_diffrn_reflns_limit_h_max 10
_diffrn_reflns_limit_h_min -10
_diffrn_reflns_limit_k_max 10
_diffrn_reflns_limit_k_min -10
_diffrn_reflns_limit_l_max 21
_diffrn_reflns_limit_l_min -22
_diffrn_reflns_number 8754
_diffrn_reflns_theta_full 28.29
_diffrn_reflns_theta_max 28.29
_diffrn_reflns_theta_min 2.46
_diffrn_standards_decay_% 0
_diffrn_standards_interval_count na
_diffrn_standards_interval_time na
_diffrn_standards_number na
_exptl_absorpt_coefficient_mu 28.667
_exptl_absorpt_correction_T_max '.506007 ratio of min/max'
_exptl_absorpt_correction_T_min '.506007 ratio of min/max'
_exptl_absorpt_correction_type 'analytical and SADABS'
_exptl_crystal_colour 'light green'
_exptl_crystal_density_diffrn 4.644
_exptl_crystal_density_meas ?
_exptl_crystal_density_method 'not measured'
_exptl_crystal_description 'Hexagonal Tablet'
_exptl_crystal_F_000 1096
_exptl_crystal_size_max 0.286
_exptl_crystal_size_mid 0.278
_exptl_crystal_size_min 0.120
_refine_diff_density_max 1.958
_refine_diff_density_min -1.105
_refine_diff_density_rms 0.254
_refine_ls_extinction_coef 0.00130(16)
_refine_ls_extinction_expression Fc^*^=kFc[1+0.001xFc^2^\l^3^/sin(2\q)]^-1/4^
_refine_ls_extinction_method SHELXL
_refine_ls_goodness_of_fit_ref 1.180
_refine_ls_hydrogen_treatment mixed
_refine_ls_matrix_type full
_refine_ls_number_parameters 38
_refine_ls_number_reflns 481
_refine_ls_number_restraints 0
_refine_ls_restrained_S_all 1.180
_refine_ls_R_factor_all 0.0246
_refine_ls_R_factor_gt 0.0237
_refine_ls_shift/su_max 0.001
_refine_ls_shift/su_mean 0.000
_refine_ls_structure_factor_coef Fsqd
_refine_ls_weighting_details 'calc w=1/[\s^2^(Fo^2^)+(0.0339P)^2^+7.4580P] where P=(Fo^2^+2Fc^2^)/3'
_refine_ls_weighting_scheme calc
_refine_ls_wR_factor_gt 0.0641
_refine_ls_wR_factor_ref 0.0648
_reflns_number_gt 466
_reflns_number_total 481
_reflns_threshold_expression >2sigma(I)
_cod_data_source_file ic0262076si20030203_104205_2.cif
_cod_data_source_block p63mmc
_cod_depositor_comments
;
The following automatic conversions were performed:

'_exptl_crystal_density_meas' value 'nm' was changed to '?' - the
value is perceived as not measured.

Automatic conversion script
Id: cif_fix_values 3008 2015-01-20 13:52:24Z robertas 
;
_cod_database_code 4313502

loop_
_symmetry_equiv_pos_as_xyz
'x, y, z'
'-y, x-y, z'
'-x+y, -x, z'
'-x, -y, z+1/2'
'y, -x+y, z+1/2'
'x-y, x, z+1/2'
'y, x, -z'
'x-y, -y, -z'
'-x, -x+y, -z'
'-y, -x, -z+1/2'
'-x+y, y, -z+1/2'
'x, x-y, -z+1/2'
'-x, -y, -z'
'y, -x+y, -z'
'x-y, x, -z'
'x, y, -z-1/2'
'-y, x-y, -z-1/2'
'-x+y, -x, -z-1/2'
'-y, -x, z'
'-x+y, y, z'
'x, x-y, z'
'y, x, z-1/2'
'x-y, -y, z-1/2'
'-x, -x+y, z-1/2'

loop_
_atom_site_label
_atom_site_type_symbol
_atom_site_fract_x
_atom_site_fract_y
_atom_site_fract_z
_atom_site_U_iso_or_equiv
_atom_site_adp_type
_atom_site_occupancy
_atom_site_symmetry_multiplicity
_atom_site_calc_flag
_atom_site_refinement_flags
_atom_site_disorder_assembly
_atom_site_disorder_group
U1 U -0.50149(2) -0.49851(2) 0.7500 0.00786(18) Uani 1 4 d S . .
Ni1 Ni -0.3333 -0.6667 0.55152(8) 0.0115(3) Uani 1 6 d S . .
F1 F -0.6777(8) -0.8388(4) 0.7500 0.0163(12) Uani 1 4 d S . .
F2 F -0.3333 -0.6667 0.7500 0.0108(18) Uani 1 12 d S . .
F3 F -0.4401(7) -0.2201(3) 0.6763(2) 0.0179(8) Uani 1 2 d S . .
F4 F -0.4518(3) -0.5482(3) 0.6224(2) 0.0164(8) Uani 1 2 d S . .
O1 O -0.5855(8) -0.7927(4) 0.4852(3) 0.0182(10) Uani 1 2 d S . .
O2 O 0.0000 0.0000 0.6115(11) 0.079(6) Uani 1 6 d S . .
O3 O 0.0000 0.0000 0.7500 0.021(4) Uani 1 12 d S . .

loop_
_atom_site_aniso_label
_atom_site_aniso_U_11
_atom_site_aniso_U_22
_atom_site_aniso_U_33
_atom_site_aniso_U_23
_atom_site_aniso_U_13
_atom_site_aniso_U_12
U1 0.0097(2) 0.0097(2) 0.0057(2) 0.000 0.000 0.00604(14)
Ni1 0.0142(4) 0.0142(4) 0.0059(6) 0.000 0.000 0.0071(2)
F1 0.015(3) 0.014(2) 0.021(3) 0.000 0.000 0.0074(14)
F2 0.009(3) 0.009(3) 0.014(4) 0.000 0.000 0.0045(13)
F3 0.030(2) 0.0185(14) 0.0093(17) 0.0009(9) 0.0018(17) 0.0148(12)
F4 0.0237(15) 0.0237(15) 0.0100(17) -0.0011(8) 0.0011(8) 0.0180(19)
O1 0.020(3) 0.0222(19) 0.0118(19) -0.0024(10) -0.005(2) 0.0099(14)
O2 0.102(10) 0.102(10) 0.033(9) 0.000 0.000 0.051(5)
O3 0.000(3) 0.000(3) 0.063(12) 0.000 0.000 0.0001(17)

loop_
_atom_type_symbol
_atom_type_description
_atom_type_scat_dispersion_real
_atom_type_scat_dispersion_imag
_atom_type_scat_source
O O 0.0106 0.0060 'International Tables Vol C Tables 4.2.6.8 and 6.1.1.4'
F F 0.0171 0.0103 'International Tables Vol C Tables 4.2.6.8 and 6.1.1.4'
Ni Ni 0.3393 1.1124 'International Tables Vol C Tables 4.2.6.8 and 6.1.1.4'
U U -9.6767 9.6646 'International Tables Vol C Tables 4.2.6.8 and 6.1.1.4'

loop_
_geom_angle_atom_site_label_1
_geom_angle_atom_site_label_2
_geom_angle_atom_site_label_3
_geom_angle
_geom_angle_site_symmetry_1
_geom_angle_site_symmetry_3
_geom_angle_publ_flag
F4 U1 F4 144.0(2) 16_557 . ?
F4 U1 F2 72.00(11) 16_557 . ?
F4 U1 F2 72.00(11) . . ?
F4 U1 F1 81.43(6) 16_557 . ?
F4 U1 F1 81.43(6) . . ?
F2 U1 F1 61.17(12) . . ?
F4 U1 F1 81.43(6) 16_557 3_545 ?
F4 U1 F1 81.43(6) . 3_545 ?
F2 U1 F1 61.17(12) . 3_545 ?
F1 U1 F1 122.3(2) . 3_545 ?
F4 U1 F3 133.44(11) 16_557 3_445 ?
F4 U1 F3 72.85(11) . 3_445 ?
F2 U1 F3 129.44(10) . 3_445 ?
F1 U1 F3 78.66(15) . 3_445 ?
F1 U1 F3 144.03(11) 3_545 3_445 ?
F4 U1 F3 72.85(11) 16_557 18_447 ?
F4 U1 F3 133.44(11) . 18_447 ?
F2 U1 F3 129.44(10) . 18_447 ?
F1 U1 F3 78.66(15) . 18_447 ?
F1 U1 F3 144.03(11) 3_545 18_447 ?
F3 U1 F3 62.20(15) 3_445 18_447 ?
F4 U1 F3 72.85(11) 16_557 16_557 ?
F4 U1 F3 133.44(11) . 16_557 ?
F2 U1 F3 129.44(10) . 16_557 ?
F1 U1 F3 144.03(11) . 16_557 ?
F1 U1 F3 78.66(15) 3_545 16_557 ?
F3 U1 F3 101.11(19) 3_445 16_557 ?
F3 U1 F3 70.1(2) 18_447 16_557 ?
F4 U1 F3 133.44(11) 16_557 . ?
F4 U1 F3 72.85(11) . . ?
F2 U1 F3 129.44(10) . . ?
F1 U1 F3 144.03(11) . . ?
F1 U1 F3 78.66(15) 3_545 . ?
F3 U1 F3 70.1(2) 3_445 . ?
F3 U1 F3 101.11(19) 18_447 . ?
F3 U1 F3 62.20(15) 16_557 . ?
F4 U1 U1 105.53(9) 16_557 3_445 ?
F4 U1 U1 105.53(9) . 3_445 ?
F2 U1 U1 150.0 . 3_445 ?
F1 U1 U1 88.83(12) . 3_445 ?
F1 U1 U1 148.83(12) 3_545 3_445 ?
F3 U1 U1 33.15(8) 3_445 3_445 ?
F3 U1 U1 33.15(8) 18_447 3_445 ?
F3 U1 U1 74.74(11) 16_557 3_445 ?
F3 U1 U1 74.74(11) . 3_445 ?
F4 U1 U1 105.53(9) 16_557 2_455 ?
F4 U1 U1 105.53(9) . 2_455 ?
F2 U1 U1 150.0 . 2_455 ?
F1 U1 U1 148.83(12) . 2_455 ?
F1 U1 U1 88.83(12) 3_545 2_455 ?
F3 U1 U1 74.74(11) 3_445 2_455 ?
F3 U1 U1 74.74(11) 18_447 2_455 ?
F3 U1 U1 33.15(8) 16_557 2_455 ?
F3 U1 U1 33.15(8) . 2_455 ?
U1 U1 U1 60.0 3_445 2_455 ?
F4 U1 U1 74.47(9) 16_557 2_445 ?
F4 U1 U1 74.47(9) . 2_445 ?
F2 U1 U1 30.0 . 2_445 ?
F1 U1 U1 31.17(12) . 2_445 ?
F1 U1 U1 91.17(12) 3_545 2_445 ?
F3 U1 U1 105.26(11) 3_445 2_445 ?
F3 U1 U1 105.26(11) 18_447 2_445 ?
F3 U1 U1 146.85(8) 16_557 2_445 ?
F3 U1 U1 146.85(8) . 2_445 ?
U1 U1 U1 120.0 3_445 2_445 ?
U1 U1 U1 180.000(9) 2_455 2_445 ?
F4 Ni1 F4 89.48(16) 3_545 2_445 ?
F4 Ni1 F4 89.48(16) 3_545 . ?
F4 Ni1 F4 89.48(16) 2_445 . ?
F4 Ni1 O1 88.09(13) 3_545 2_445 ?
F4 Ni1 O1 88.09(13) 2_445 2_445 ?
F4 Ni1 O1 176.58(19) . 2_445 ?
F4 Ni1 O1 176.58(19) 3_545 . ?
F4 Ni1 O1 88.09(13) 2_445 . ?
F4 Ni1 O1 88.09(13) . . ?
O1 Ni1 O1 94.2(2) 2_445 . ?
F4 Ni1 O1 88.09(13) 3_545 3_545 ?
F4 Ni1 O1 176.58(19) 2_445 3_545 ?
F4 Ni1 O1 88.09(13) . 3_545 ?
O1 Ni1 O1 94.2(2) 2_445 3_545 ?
O1 Ni1 O1 94.2(2) . 3_545 ?
U1 F1 U1 117.7(2) . 2_445 ?
U1 F2 U1 120.0 2_445 3_545 ?
U1 F2 U1 120.0 2_445 . ?
U1 F2 U1 120.0 3_545 . ?
U1 F3 U1 113.70(15) 2_455 . ?
Ni1 F4 U1 143.6(2) . . ?

loop_
_geom_bond_atom_site_label_1
_geom_bond_atom_site_label_2
_geom_bond_distance
_geom_bond_site_symmetry_2
_geom_bond_publ_flag
U1 F4 2.222(4) 16_557 ?
U1 F4 2.222(4) . ?
U1 F2 2.3261(3) . ?
U1 F1 2.354(3) . ?
U1 F1 2.354(3) 3_545 ?
U1 F3 2.363(2) 3_445 ?
U1 F3 2.363(2) 18_447 ?
U1 F3 2.363(2) 16_557 ?
U1 F3 2.363(2) . ?
U1 U1 3.9574(6) 3_445 ?
U1 U1 3.9574(6) 2_455 ?
U1 U1 4.0289(6) 2_445 ?
Ni1 F4 2.017(4) 3_545 ?
Ni1 F4 2.017(4) 2_445 ?
Ni1 F4 2.017(4) . ?
Ni1 O1 2.061(5) 2_445 ?
Ni1 O1 2.061(5) . ?
Ni1 O1 2.061(5) 3_545 ?
F1 U1 2.354(3) 2_445 ?
F2 U1 2.3261(3) 2_445 ?
F2 U1 2.3261(3) 3_545 ?
F3 U1 2.363(2) 2_455 ?
